data_7021597
loop_
_publ_author_name
'Chai, Jianfang'
'Abboud, Khalil A.'
'Miller, Stephen A.'

_publ_section_title
;
 Sterically expanded CGC catalysts: substituent effects on ethylene and
 \a-olefin polymerization.
;
_journal_issue 25
_journal_name_full 'Dalton transactions (Cambridge, England : 2003)'
_journal_page_first 9139
_journal_page_last 9147
_journal_paper_doi 10.1039/c3dt50163a
_journal_volume 42
_journal_year 2013
_chemical_formula_sum 'C29 H43 N Si Zr'
_chemical_formula_weight 524.95
_chemical_name_systematic
;
?
;
_space_group_IT_number 2
_symmetry_cell_setting triclinic
_symmetry_space_group_name_Hall '-P 1'
_symmetry_space_group_name_H-M 'P -1'
_atom_sites_solution_hydrogens geom
_atom_sites_solution_primary direct
_atom_sites_solution_secondary difmap
_audit_creation_method SHELXL-97
_audit_update_record
;
2009-06-11 # Formatted by publCIF
;
_cell_angle_alpha 89.864(1)
_cell_angle_beta 65.186(1)
_cell_angle_gamma 77.355(1)
_cell_formula_units_Z 2
_cell_length_a 11.1665(8)
_cell_length_b 11.7337(8)
_cell_length_c 11.9069(8)
_cell_measurement_reflns_used 295
_cell_measurement_temperature 100(2)
_cell_measurement_theta_max 28.0
_cell_measurement_theta_min 2.0
_cell_volume 1374.64(16)
_computing_cell_refinement 'Bruker APEX2'
_computing_data_collection 'Bruker APEX2'
_computing_data_reduction 'Bruker SAINT'
_computing_molecular_graphics 'Bruker SHELXTL'
_computing_publication_material 'Bruker SHELXTL'
_computing_structure_refinement 'Bruker SHELXTL'
_computing_structure_solution 'Bruker SHELXTL'
_diffrn_ambient_temperature 100(2)
_diffrn_measured_fraction_theta_full 0.947
_diffrn_measured_fraction_theta_max 0.947
_diffrn_measurement_device_type 'Bruker APEX-II CCD'
_diffrn_measurement_method '\w scans'
_diffrn_radiation_monochromator graphite
_diffrn_radiation_source 'fine-focus sealed tube'
_diffrn_radiation_type MoK\a
_diffrn_radiation_wavelength 0.71073
_diffrn_reflns_av_R_equivalents 0.0178
_diffrn_reflns_av_sigmaI/netI 0.0257
_diffrn_reflns_limit_h_max 14
_diffrn_reflns_limit_h_min -14
_diffrn_reflns_limit_k_max 15
_diffrn_reflns_limit_k_min -14
_diffrn_reflns_limit_l_max 15
_diffrn_reflns_limit_l_min -15
_diffrn_reflns_number 10006
_diffrn_reflns_theta_full 27.50
_diffrn_reflns_theta_max 27.50
_diffrn_reflns_theta_min 1.79
_diffrn_standards_number 0
_exptl_absorpt_coefficient_mu 0.460
_exptl_absorpt_correction_T_max 0.7459
_exptl_absorpt_correction_T_min 0.6767
_exptl_absorpt_correction_type numerical
_exptl_absorpt_process_details 'based on measured indexed crystal faces, Bruker SHELXTL v6.12 (Bruker 1998)'
_exptl_crystal_colour yellow
_exptl_crystal_density_diffrn 1.268
_exptl_crystal_density_method 'not measured'
_exptl_crystal_description plates
_exptl_crystal_F_000 556
_exptl_crystal_size_max 0.303
_exptl_crystal_size_mid 0.148
_exptl_crystal_size_min 0.082
_refine_diff_density_max 0.531
_refine_diff_density_min -0.596
_refine_diff_density_rms 0.060
_refine_ls_extinction_method none
_refine_ls_goodness_of_fit_ref 1.042
_refine_ls_hydrogen_treatment constr
_refine_ls_matrix_type full
_refine_ls_number_parameters 300
_refine_ls_number_reflns 5991
_refine_ls_number_restraints 0
_refine_ls_restrained_S_all 1.042
_refine_ls_R_factor_all 0.0244
_refine_ls_R_factor_gt 0.0231
_refine_ls_shift/su_max 0.003
_refine_ls_shift/su_mean 0.000
_refine_ls_structure_factor_coef Fsqd
_refine_ls_weighting_details 'calc w=1/[\s^2^(Fo^2^)+(0.0273P)^2^+0.7537P] where P=(Fo^2^+2Fc^2^)/3'
_refine_ls_weighting_scheme calc
_refine_ls_wR_factor_gt 0.0595
_refine_ls_wR_factor_ref 0.0604
_reflns_number_gt 5704
_reflns_number_total 5991
_reflns_threshold_expression I>2\s(I)
_cod_data_source_file c3dt50163a.txt
_cod_data_source_block jfc2_complex6
_cod_depositor_comments
;
The following automatic conversions were performed:

'_symmetry_cell_setting' value 'Triclinic' changed to 'triclinic'
according to /home/saulius/struct/CIF-dictionaries/cif_core.dic
dictionary named 'cif_core.dic' version 2.4.2 from 2011-04-26.

Automatic conversion script
Id: cif_fix_values 1891 2012-01-12 08:04:46Z andrius 
;
_cod_original_sg_symbol_H-M P-1
_cod_database_code 7021597

loop_
_symmetry_equiv_pos_as_xyz
'x, y, z'
'-x, -y, -z'

loop_
_atom_site_label
_atom_site_type_symbol
_atom_site_fract_x
_atom_site_fract_y
_atom_site_fract_z
_atom_site_U_iso_or_equiv
_atom_site_adp_type
_atom_site_occupancy
_atom_site_symmetry_multiplicity
_atom_site_calc_flag
_atom_site_refinement_flags
Zr1 Zr 0.261585(12) 0.325025(10) 0.158296(11) 0.01205(5) Uani 1 1 d .
Si1 Si 0.25460(4) 0.07937(3) 0.22677(3) 0.01341(8) Uani 1 1 d .
C1 C 0.39263(13) 0.12598(11) 0.09282(12) 0.0133(2) Uani 1 1 d .
C17 C 0.37812(13) 0.16486(11) -0.01781(12) 0.0129(2) Uani 1 1 d .
C2 C 0.49121(13) 0.18390(11) 0.10144(12) 0.0142(2) Uani 1 1 d .
C14 C 0.18287(15) 0.17781(13) -0.21803(14) 0.0195(3) Uani 1 1 d .
C15 C 0.28780(13) 0.19839(11) -0.17316(13) 0.0149(3) Uani 1 1 d .
C10 C 0.37838(14) 0.27290(11) -0.23228(12) 0.0151(3) Uani 1 1 d .
C8 C 0.45662(13) 0.24945(11) -0.06965(12) 0.0138(2) Uani 1 1 d .
C9 C 0.45833(13) 0.29921(12) -0.17757(12) 0.0151(3) Uani 1 1 d .
H9A H 0.5150 0.3516 -0.2136 0.018 Uiso 1 1 calc R
C3 C 0.54904(14) 0.18019(13) 0.18807(13) 0.0180(3) Uani 1 1 d .
H3A H 0.5258 0.1310 0.2536 0.022 Uiso 1 1 calc R
C7 C 0.52643(13) 0.26309(12) 0.00634(12) 0.0144(3) Uani 1 1 d .
C11 C 0.38988(15) 0.32543(12) -0.35354(13) 0.0186(3) Uani 1 1 d .
C6 C 0.61810(14) 0.33314(12) -0.00268(13) 0.0178(3) Uani 1 1 d .
H6A H 0.6409 0.3849 -0.0658 0.021 Uiso 1 1 calc R
C5 C 0.67349(14) 0.32489(13) 0.08153(14) 0.0209(3) Uani 1 1 d .
H5A H 0.7355 0.3709 0.0762 0.025 Uiso 1 1 calc R
C16 C 0.29104(13) 0.14460(11) -0.07061(13) 0.0147(3) Uani 1 1 d .
H16A H 0.2336 0.0929 -0.0347 0.018 Uiso 1 1 calc R
C4 C 0.63887(15) 0.24839(14) 0.17607(14) 0.0214(3) Uani 1 1 d .
H4A H 0.6788 0.2440 0.2329 0.026 Uiso 1 1 calc R
C19 C 0.53970(17) 0.30026(15) -0.44956(14) 0.0273(3) Uani 1 1 d .
H19A H 0.5897 0.3412 -0.4192 0.041 Uiso 1 1 calc R
H19B H 0.5448 0.3280 -0.5288 0.041 Uiso 1 1 calc R
H19C H 0.5799 0.2156 -0.4618 0.041 Uiso 1 1 calc R
C18 C 0.33285(17) 0.45935(13) -0.32756(15) 0.0251(3) Uani 1 1 d .
H18A H 0.3868 0.4941 -0.2965 0.038 Uiso 1 1 calc R
H18B H 0.2381 0.4770 -0.2651 0.038 Uiso 1 1 calc R
H18C H 0.3374 0.4922 -0.4046 0.038 Uiso 1 1 calc R
N1 N 0.14691(11) 0.21953(10) 0.27258(11) 0.0140(2) Uani 1 1 d .
C26 C 0.00210(14) 0.25642(12) 0.36294(13) 0.0166(3) Uani 1 1 d .
C25 C 0.31376(16) 0.01703(13) 0.34484(14) 0.0221(3) Uani 1 1 d .
H25A H 0.2436 -0.0165 0.4066 0.033 Uiso 1 1 calc R
H25B H 0.3309 0.0795 0.3863 0.033 Uiso 1 1 calc R
H25C H 0.3977 -0.0445 0.3033 0.033 Uiso 1 1 calc R
C29 C -0.08895(14) 0.24066(13) 0.29977(14) 0.0216(3) Uani 1 1 d .
H29A H -0.0711 0.2873 0.2286 0.032 Uiso 1 1 calc R
H29B H -0.1846 0.2671 0.3594 0.032 Uiso 1 1 calc R
H29C H -0.0693 0.1576 0.2709 0.032 Uiso 1 1 calc R
C24 C 0.18199(15) -0.03319(12) 0.18244(14) 0.0212(3) Uani 1 1 d .
H24A H 0.1158 -0.0568 0.2578 0.032 Uiso 1 1 calc R
H24B H 0.2553 -0.1019 0.1357 0.032 Uiso 1 1 calc R
H24C H 0.1370 0.0003 0.1306 0.032 Uiso 1 1 calc R
C27 C -0.02912(16) 0.38625(13) 0.40858(16) 0.0256(3) Uani 1 1 d .
H27A H -0.0097 0.4330 0.3375 0.038 Uiso 1 1 calc R
H27B H 0.0276 0.3960 0.4505 0.038 Uiso 1 1 calc R
H27C H -0.1252 0.4128 0.4670 0.038 Uiso 1 1 calc R
C21 C 0.04123(15) 0.19961(15) -0.10751(16) 0.0265(3) Uani 1 1 d .
H21A H 0.0186 0.2776 -0.0640 0.040 Uiso 1 1 calc R
H21B H 0.0417 0.1398 -0.0500 0.040 Uiso 1 1 calc R
H21C H -0.0266 0.1953 -0.1382 0.040 Uiso 1 1 calc R
C28 C -0.02757(16) 0.18434(15) 0.47500(15) 0.0263(3) Uani 1 1 d .
H28A H 0.0333 0.1911 0.5133 0.039 Uiso 1 1 calc R
H28B H -0.0128 0.1018 0.4474 0.039 Uiso 1 1 calc R
H28C H -0.1221 0.2141 0.5360 0.039 Uiso 1 1 calc R
C20 C 0.22325(17) 0.05035(14) -0.27709(16) 0.0263(3) Uani 1 1 d .
H20A H 0.3140 0.0351 -0.3465 0.039 Uiso 1 1 calc R
H20B H 0.1574 0.0388 -0.3078 0.039 Uiso 1 1 calc R
H20C H 0.2240 -0.0039 -0.2145 0.039 Uiso 1 1 calc R
C22 C 0.14044(15) 0.43915(12) 0.07098(14) 0.0199(3) Uani 1 1 d .
H22A H 0.1278 0.5219 0.0963 0.030 Uiso 1 1 calc R
H22B H 0.0515 0.4208 0.0984 0.030 Uiso 1 1 calc R
H22C H 0.1893 0.4243 -0.0198 0.030 Uiso 1 1 calc R
C23 C 0.30491(15) 0.45146(13) 0.27207(14) 0.0199(3) Uani 1 1 d .
H23A H 0.2439 0.5291 0.2844 0.030 Uiso 1 1 calc R
H23B H 0.3994 0.4573 0.2279 0.030 Uiso 1 1 calc R
H23C H 0.2902 0.4227 0.3531 0.030 Uiso 1 1 calc R
C12 C 0.31229(19) 0.27070(15) -0.41016(15) 0.0285(3) Uani 1 1 d .
H12A H 0.3016 0.3181 -0.4757 0.034 Uiso 1 1 calc R
H12B H 0.3657 0.1906 -0.4495 0.034 Uiso 1 1 calc R
C13 C 0.17301(18) 0.26426(15) -0.31270(17) 0.0288(4) Uani 1 1 d .
H13A H 0.1213 0.2393 -0.3544 0.035 Uiso 1 1 calc R
H13B H 0.1226 0.3433 -0.2684 0.035 Uiso 1 1 calc R

loop_
_atom_site_aniso_label
_atom_site_aniso_U_11
_atom_site_aniso_U_22
_atom_site_aniso_U_33
_atom_site_aniso_U_23
_atom_site_aniso_U_13
_atom_site_aniso_U_12
Zr1 0.01255(7) 0.01135(7) 0.01207(7) 0.00108(4) -0.00483(5) -0.00348(5)
Si1 0.01477(17) 0.01249(16) 0.01333(18) 0.00245(13) -0.00588(14) -0.00430(13)
C1 0.0131(6) 0.0134(6) 0.0129(6) 0.0004(5) -0.0058(5) -0.0020(5)
C17 0.0123(6) 0.0127(6) 0.0117(6) -0.0003(4) -0.0036(5) -0.0021(5)
C2 0.0120(6) 0.0149(6) 0.0138(6) -0.0003(5) -0.0048(5) -0.0013(5)
C14 0.0232(7) 0.0199(7) 0.0229(7) 0.0040(5) -0.0157(6) -0.0078(5)
C15 0.0158(6) 0.0146(6) 0.0157(6) -0.0002(5) -0.0082(5) -0.0031(5)
C10 0.0175(6) 0.0146(6) 0.0122(6) 0.0011(5) -0.0060(5) -0.0028(5)
C8 0.0126(6) 0.0154(6) 0.0123(6) -0.0003(5) -0.0044(5) -0.0031(5)
C9 0.0145(6) 0.0157(6) 0.0138(6) 0.0020(5) -0.0041(5) -0.0056(5)
C3 0.0170(6) 0.0220(7) 0.0159(7) 0.0032(5) -0.0083(5) -0.0040(5)
C7 0.0123(6) 0.0176(6) 0.0122(6) 0.0006(5) -0.0041(5) -0.0036(5)
C11 0.0243(7) 0.0190(7) 0.0159(7) 0.0051(5) -0.0112(6) -0.0067(5)
C6 0.0160(6) 0.0212(7) 0.0163(7) 0.0018(5) -0.0059(5) -0.0069(5)
C5 0.0167(6) 0.0267(7) 0.0216(7) -0.0001(6) -0.0083(6) -0.0096(6)
C16 0.0147(6) 0.0148(6) 0.0154(6) 0.0011(5) -0.0064(5) -0.0052(5)
C4 0.0191(7) 0.0288(8) 0.0202(7) 0.0016(6) -0.0121(6) -0.0062(6)
C19 0.0305(8) 0.0326(8) 0.0151(7) 0.0067(6) -0.0068(6) -0.0064(7)
C18 0.0334(8) 0.0193(7) 0.0267(8) 0.0077(6) -0.0165(7) -0.0066(6)
N1 0.0130(5) 0.0144(5) 0.0137(5) 0.0006(4) -0.0045(4) -0.0038(4)
C26 0.0139(6) 0.0190(6) 0.0147(6) 0.0000(5) -0.0034(5) -0.0050(5)
C25 0.0249(7) 0.0229(7) 0.0203(7) 0.0085(6) -0.0111(6) -0.0066(6)
C29 0.0160(6) 0.0260(7) 0.0226(7) 0.0006(6) -0.0080(6) -0.0054(6)
C24 0.0223(7) 0.0173(6) 0.0231(7) 0.0005(5) -0.0070(6) -0.0086(5)
C27 0.0200(7) 0.0215(7) 0.0270(8) -0.0078(6) -0.0032(6) -0.0027(6)
C21 0.0197(7) 0.0327(8) 0.0328(9) 0.0033(7) -0.0157(7) -0.0081(6)
C28 0.0223(7) 0.0352(8) 0.0176(7) 0.0066(6) -0.0038(6) -0.0092(6)
C20 0.0352(8) 0.0228(7) 0.0309(8) 0.0014(6) -0.0221(7) -0.0104(6)
C22 0.0210(7) 0.0181(6) 0.0200(7) 0.0033(5) -0.0091(6) -0.0027(5)
C23 0.0224(7) 0.0194(7) 0.0184(7) -0.0003(5) -0.0081(6) -0.0072(5)
C12 0.0470(10) 0.0317(8) 0.0221(8) 0.0112(6) -0.0244(8) -0.0193(7)
C13 0.0378(9) 0.0305(8) 0.0378(9) 0.0141(7) -0.0313(8) -0.0156(7)

loop_
_atom_type_symbol
_atom_type_description
_atom_type_scat_dispersion_real
_atom_type_scat_dispersion_imag
_atom_type_scat_source
C C 0.0033 0.0016 'International Tables Vol C Tables 4.2.6.8 and 6.1.1.4'
H H 0.0000 0.0000 'International Tables Vol C Tables 4.2.6.8 and 6.1.1.4'
N N 0.0061 0.0033 'International Tables Vol C Tables 4.2.6.8 and 6.1.1.4'
Si Si 0.0817 0.0704 'International Tables Vol C Tables 4.2.6.8 and 6.1.1.4'
Zr Zr -2.9673 0.5597 'International Tables Vol C Tables 4.2.6.8 and 6.1.1.4'

loop_
_geom_angle_atom_site_label_1
_geom_angle_atom_site_label_2
_geom_angle_atom_site_label_3
_geom_angle
N1 Zr1 C22 109.55(5)
N1 Zr1 C23 110.15(5)
C22 Zr1 C23 105.35(5)
N1 Zr1 C1 72.78(4)
C22 Zr1 C1 128.50(5)
C23 Zr1 C1 122.47(5)
N1 Zr1 C17 91.65(4)
C22 Zr1 C17 95.47(5)
C23 Zr1 C17 141.94(5)
C1 Zr1 C17 34.39(4)
N1 Zr1 C2 96.14(4)
C22 Zr1 C2 141.27(5)
C23 Zr1 C2 91.62(5)
C1 Zr1 C2 34.00(4)
C17 Zr1 C2 54.20(4)
N1 Zr1 C8 123.35(4)
C22 Zr1 C8 88.35(5)
C23 Zr1 C8 116.01(5)
C1 Zr1 C8 55.59(4)
C17 Zr1 C8 32.03(4)
C2 Zr1 C8 53.02(4)
N1 Zr1 C7 126.65(4)
C22 Zr1 C7 112.24(5)
C23 Zr1 C7 89.14(5)
C1 Zr1 C7 55.54(4)
C17 Zr1 C7 53.21(4)
C2 Zr1 C7 32.03(4)
C8 Zr1 C7 31.53(4)
N1 Zr1 Si1 34.28(3)
C22 Zr1 Si1 128.24(4)
C23 Zr1 Si1 120.20(4)
C1 Zr1 Si1 38.66(3)
C17 Zr1 Si1 63.63(3)
C2 Zr1 Si1 64.11(3)
C8 Zr1 Si1 92.40(3)
C7 Zr1 Si1 92.74(3)
N1 Si1 C25 114.50(6)
N1 Si1 C24 114.46(6)
C25 Si1 C24 106.56(7)
N1 Si1 C1 94.58(6)
C25 Si1 C1 112.05(6)
C24 Si1 C1 114.67(6)
N1 Si1 Zr1 41.78(4)
C25 Si1 Zr1 121.84(5)
C24 Si1 Zr1 131.32(5)
C1 Si1 Zr1 53.03(4)
C2 C1 C17 104.70(11)
C2 C1 Si1 125.80(10)
C17 C1 Si1 123.06(9)
C2 C1 Zr1 78.40(7)
C17 C1 Zr1 76.81(7)
Si1 C1 Zr1 88.31(5)
C16 C17 C8 117.43(12)
C16 C17 C1 131.59(12)
C8 C17 C1 110.48(11)
C16 C17 Zr1 112.29(8)
C8 C17 Zr1 80.09(7)
C1 C17 Zr1 68.80(7)
C3 C2 C7 117.88(12)
C3 C2 C1 131.82(13)
C7 C2 C1 110.19(11)
C3 C2 Zr1 117.88(9)
C7 C2 Zr1 78.81(7)
C1 C2 Zr1 67.60(7)
C13 C14 C15 110.05(11)
C13 C14 C21 107.62(13)
C15 C14 C21 110.05(12)
C13 C14 C20 110.15(13)
C15 C14 C20 110.10(12)
C21 C14 C20 108.83(13)
C16 C15 C10 120.04(12)
C16 C15 C14 117.75(12)
C10 C15 C14 122.20(12)
C9 C10 C15 118.97(12)
C9 C10 C11 118.37(12)
C15 C10 C11 122.65(12)
C9 C8 C17 120.54(12)
C9 C8 C7 132.17(13)
C17 C8 C7 107.25(12)
C9 C8 Zr1 123.92(9)
C17 C8 Zr1 67.88(7)
C7 C8 Zr1 74.39(7)
C10 C9 C8 120.88(12)
C10 C9 H9A 119.6
C8 C9 H9A 119.6
C4 C3 C2 119.51(14)
C4 C3 H3A 120.2
C2 C3 H3A 120.2
C6 C7 C2 121.22(12)
C6 C7 C8 131.59(13)
C2 C7 C8 107.15(11)
C6 C7 Zr1 123.34(9)
C2 C7 Zr1 69.16(7)
C8 C7 Zr1 74.08(7)
C12 C11 C10 110.41(12)
C12 C11 C18 110.05(12)
C10 C11 C18 109.69(12)
C12 C11 C19 107.83(13)
C10 C11 C19 110.43(12)
C18 C11 C19 108.39(12)
C5 C6 C7 118.83(14)
C5 C6 H6A 120.6
C7 C6 H6A 120.6
C6 C5 C4 120.58(13)
C6 C5 H5A 119.7
C4 C5 H5A 119.7
C15 C16 C17 121.59(12)
C15 C16 H16A 119.2
C17 C16 H16A 119.2
C3 C4 C5 121.96(13)
C3 C4 H4A 119.0
C5 C4 H4A 119.0
C11 C19 H19A 109.5
C11 C19 H19B 109.5
H19A C19 H19B 109.5
C11 C19 H19C 109.5
H19A C19 H19C 109.5
H19B C19 H19C 109.5
C11 C18 H18A 109.5
C11 C18 H18B 109.5
H18A C18 H18B 109.5
C11 C18 H18C 109.5
H18A C18 H18C 109.5
H18B C18 H18C 109.5
C26 N1 Si1 129.41(9)
C26 N1 Zr1 126.41(9)
Si1 N1 Zr1 103.94(5)
N1 C26 C27 108.32(11)
N1 C26 C28 111.08(12)
C27 C26 C28 108.88(13)
N1 C26 C29 109.89(11)
C27 C26 C29 109.50(12)
C28 C26 C29 109.15(12)
Si1 C25 H25A 109.5
Si1 C25 H25B 109.5
H25A C25 H25B 109.5
Si1 C25 H25C 109.5
H25A C25 H25C 109.5
H25B C25 H25C 109.5
C26 C29 H29A 109.5
C26 C29 H29B 109.5
H29A C29 H29B 109.5
C26 C29 H29C 109.5
H29A C29 H29C 109.5
H29B C29 H29C 109.5
Si1 C24 H24A 109.5
Si1 C24 H24B 109.5
H24A C24 H24B 109.5
Si1 C24 H24C 109.5
H24A C24 H24C 109.5
H24B C24 H24C 109.5
C26 C27 H27A 109.5
C26 C27 H27B 109.5
H27A C27 H27B 109.5
C26 C27 H27C 109.5
H27A C27 H27C 109.5
H27B C27 H27C 109.5
C14 C21 H21A 109.5
C14 C21 H21B 109.5
H21A C21 H21B 109.5
C14 C21 H21C 109.5
H21A C21 H21C 109.5
H21B C21 H21C 109.5
C26 C28 H28A 109.5
C26 C28 H28B 109.5
H28A C28 H28B 109.5
C26 C28 H28C 109.5
H28A C28 H28C 109.5
H28B C28 H28C 109.5
C14 C20 H20A 109.5
C14 C20 H20B 109.5
H20A C20 H20B 109.5
C14 C20 H20C 109.5
H20A C20 H20C 109.5
H20B C20 H20C 109.5
Zr1 C22 H22A 109.5
Zr1 C22 H22B 109.5
H22A C22 H22B 109.5
Zr1 C22 H22C 109.5
H22A C22 H22C 109.5
H22B C22 H22C 109.5
Zr1 C23 H23A 109.5
Zr1 C23 H23B 109.5
H23A C23 H23B 109.5
Zr1 C23 H23C 109.5
H23A C23 H23C 109.5
H23B C23 H23C 109.5
C13 C12 C11 111.74(13)
C13 C12 H12A 109.3
C11 C12 H12A 109.3
C13 C12 H12B 109.3
C11 C12 H12B 109.3
H12A C12 H12B 107.9
C12 C13 C14 111.93(13)
C12 C13 H13A 109.2
C14 C13 H13A 109.2
C12 C13 H13B 109.2
C14 C13 H13B 109.2
H13A C13 H13B 107.9

loop_
_geom_bond_atom_site_label_1
_geom_bond_atom_site_label_2
_geom_bond_distance
Zr1 N1 2.0609(11)
Zr1 C22 2.2549(14)
Zr1 C23 2.2681(14)
Zr1 C1 2.3997(13)
Zr1 C17 2.5059(13)
Zr1 C2 2.5425(13)
Zr1 C8 2.6647(13)
Zr1 C7 2.6687(13)
Zr1 Si1 3.0022(4)
Si1 N1 1.7424(12)
Si1 C25 1.8738(15)
Si1 C24 1.8740(14)
Si1 C1 1.8762(14)
C1 C2 1.4514(18)
C1 C17 1.4538(18)
C17 C16 1.4186(17)
C17 C8 1.4348(18)
C2 C3 1.4246(19)
C2 C7 1.4429(19)
C14 C13 1.537(2)
C14 C15 1.5382(18)
C14 C21 1.541(2)
C14 C20 1.542(2)
C15 C16 1.3835(19)
C15 C10 1.4386(19)
C10 C9 1.3880(18)
C10 C11 1.5348(19)
C8 C9 1.4047(19)
C8 C7 1.4489(18)
C9 H9A 0.9500
C3 C4 1.378(2)
C3 H3A 0.9500
C7 C6 1.4179(19)
C11 C12 1.534(2)
C11 C18 1.539(2)
C11 C19 1.540(2)
C6 C5 1.375(2)
C6 H6A 0.9500
C5 C4 1.416(2)
C5 H5A 0.9500
C16 H16A 0.9500
C4 H4A 0.9500
C19 H19A 0.9800
C19 H19B 0.9800
C19 H19C 0.9800
C18 H18A 0.9800
C18 H18B 0.9800
C18 H18C 0.9800
N1 C26 1.4816(17)
C26 C27 1.5330(19)
C26 C28 1.534(2)
C26 C29 1.5357(19)
C25 H25A 0.9800
C25 H25B 0.9800
C25 H25C 0.9800
C29 H29A 0.9800
C29 H29B 0.9800
C29 H29C 0.9800
C24 H24A 0.9800
C24 H24B 0.9800
C24 H24C 0.9800
C27 H27A 0.9800
C27 H27B 0.9800
C27 H27C 0.9800
C21 H21A 0.9800
C21 H21B 0.9800
C21 H21C 0.9800
C28 H28A 0.9800
C28 H28B 0.9800
C28 H28C 0.9800
C20 H20A 0.9800
C20 H20B 0.9800
C20 H20C 0.9800
C22 H22A 0.9800
C22 H22B 0.9800
C22 H22C 0.9800
C23 H23A 0.9800
C23 H23B 0.9800
C23 H23C 0.9800
C12 C13 1.519(3)
C12 H12A 0.9900
C12 H12B 0.9900
C13 H13A 0.9900
C13 H13B 0.9900

loop_
_geom_torsion_atom_site_label_1
_geom_torsion_atom_site_label_2
_geom_torsion_atom_site_label_3
_geom_torsion_atom_site_label_4
_geom_torsion
C22 Zr1 Si1 N1 -66.45(7)
C23 Zr1 Si1 N1 81.60(7)
C1 Zr1 Si1 N1 -172.93(8)
C17 Zr1 Si1 N1 -141.66(7)
C2 Zr1 Si1 N1 157.36(7)
C8 Zr1 Si1 N1 -156.24(6)
C7 Zr1 Si1 N1 172.21(6)
N1 Zr1 Si1 C25 -92.15(8)
C22 Zr1 Si1 C25 -158.61(8)
C23 Zr1 Si1 C25 -10.55(7)
C1 Zr1 Si1 C25 94.92(8)
C17 Zr1 Si1 C25 126.19(7)
C2 Zr1 Si1 C25 65.21(7)
C8 Zr1 Si1 C25 111.61(7)
C7 Zr1 Si1 C25 80.05(7)
N1 Zr1 Si1 C24 80.99(8)
C22 Zr1 Si1 C24 14.54(8)
C23 Zr1 Si1 C24 162.60(8)
C1 Zr1 Si1 C24 -91.93(8)
C17 Zr1 Si1 C24 -60.66(7)
C2 Zr1 Si1 C24 -121.65(7)
C8 Zr1 Si1 C24 -75.24(7)
C7 Zr1 Si1 C24 -106.80(7)
N1 Zr1 Si1 C1 172.93(8)
C22 Zr1 Si1 C1 106.48(7)
C23 Zr1 Si1 C1 -105.47(7)
C17 Zr1 Si1 C1 31.27(6)
C2 Zr1 Si1 C1 -29.71(6)
C8 Zr1 Si1 C1 16.69(6)
C7 Zr1 Si1 C1 -14.86(6)
N1 Si1 C1 C2 79.10(12)
C25 Si1 C1 C2 -39.68(13)
C24 Si1 C1 C2 -161.31(11)
Zr1 Si1 C1 C2 74.38(11)
N1 Si1 C1 C17 -68.32(11)
C25 Si1 C1 C17 172.91(10)
C24 Si1 C1 C17 51.27(12)
Zr1 Si1 C1 C17 -73.04(10)
N1 Si1 C1 Zr1 4.72(5)
C25 Si1 C1 Zr1 -114.05(6)
C24 Si1 C1 Zr1 124.32(6)
N1 Zr1 C1 C2 -131.28(9)
C22 Zr1 C1 C2 127.11(8)
C23 Zr1 C1 C2 -27.96(10)
C17 Zr1 C1 C2 108.31(11)
C8 Zr1 C1 C2 73.24(8)
C7 Zr1 C1 C2 34.78(7)
Si1 Zr1 C1 C2 -127.12(10)
N1 Zr1 C1 C17 120.41(8)
C22 Zr1 C1 C17 18.80(10)
C23 Zr1 C1 C17 -136.27(8)
C2 Zr1 C1 C17 -108.31(11)
C8 Zr1 C1 C17 -35.07(7)
C7 Zr1 C1 C17 -73.53(8)
Si1 Zr1 C1 C17 124.58(9)
N1 Zr1 C1 Si1 -4.16(4)
C22 Zr1 C1 Si1 -105.77(6)
C23 Zr1 C1 Si1 99.15(6)
C17 Zr1 C1 Si1 -124.58(9)
C2 Zr1 C1 Si1 127.12(10)
C8 Zr1 C1 Si1 -159.64(7)
C7 Zr1 C1 Si1 161.90(7)
C2 C1 C17 C16 -175.56(13)
Si1 C1 C17 C16 -22.4(2)
Zr1 C1 C17 C16 -101.52(14)
C2 C1 C17 C8 -4.03(14)
Si1 C1 C17 C8 149.13(10)
Zr1 C1 C17 C8 70.01(9)
C2 C1 C17 Zr1 -74.04(8)
Si1 C1 C17 Zr1 79.12(9)
N1 Zr1 C17 C16 72.13(10)
C22 Zr1 C17 C16 -37.69(10)
C23 Zr1 C17 C16 -161.29(9)
C1 Zr1 C17 C16 127.63(13)
C2 Zr1 C17 C16 168.51(12)
C8 Zr1 C17 C16 -115.71(13)
C7 Zr1 C17 C16 -151.47(11)
Si1 Zr1 C17 C16 92.59(9)
N1 Zr1 C17 C8 -172.16(8)
C22 Zr1 C17 C8 78.02(8)
C23 Zr1 C17 C8 -45.58(11)
C1 Zr1 C17 C8 -116.66(11)
C2 Zr1 C17 C8 -75.78(8)
C7 Zr1 C17 C8 -35.76(7)
Si1 Zr1 C17 C8 -151.70(8)
N1 Zr1 C17 C1 -55.50(8)
C22 Zr1 C17 C1 -165.32(8)
C23 Zr1 C17 C1 71.08(11)
C2 Zr1 C17 C1 40.88(7)
C8 Zr1 C17 C1 116.66(11)
C7 Zr1 C17 C1 80.90(8)
Si1 Zr1 C17 C1 -35.04(6)
C17 C1 C2 C3 -179.09(14)
Si1 C1 C2 C3 28.7(2)
Zr1 C1 C2 C3 108.05(15)
C17 C1 C2 C7 4.90(14)
Si1 C1 C2 C7 -147.29(10)
Zr1 C1 C2 C7 -67.96(9)
C17 C1 C2 Zr1 72.86(8)
Si1 C1 C2 Zr1 -79.33(9)
N1 Zr1 C2 C3 -80.50(11)
C22 Zr1 C2 C3 147.26(10)
C23 Zr1 C2 C3 29.97(11)
C1 Zr1 C2 C3 -126.72(15)
C17 Zr1 C2 C3 -168.10(13)
C8 Zr1 C2 C3 151.83(13)
C7 Zr1 C2 C3 115.76(14)
Si1 Zr1 C2 C3 -93.10(11)
N1 Zr1 C2 C7 163.74(8)
C22 Zr1 C2 C7 31.50(11)
C23 Zr1 C2 C7 -85.79(8)
C1 Zr1 C2 C7 117.52(11)
C17 Zr1 C2 C7 76.14(8)
C8 Zr1 C2 C7 36.08(7)
Si1 Zr1 C2 C7 151.14(8)
N1 Zr1 C2 C1 46.22(8)
C22 Zr1 C2 C1 -86.02(10)
C23 Zr1 C2 C1 156.69(8)
C17 Zr1 C2 C1 -41.39(7)
C8 Zr1 C2 C1 -81.45(8)
C7 Zr1 C2 C1 -117.52(11)
Si1 Zr1 C2 C1 33.62(7)
C13 C14 C15 C16 167.69(13)
C21 C14 C15 C16 49.25(16)
C20 C14 C15 C16 -70.71(16)
C13 C14 C15 C10 -10.81(18)
C21 C14 C15 C10 -129.25(14)
C20 C14 C15 C10 110.79(15)
C16 C15 C10 C9 -6.51(19)
C14 C15 C10 C9 171.96(12)
C16 C15 C10 C11 173.86(12)
C14 C15 C10 C11 -7.67(19)
C16 C17 C8 C9 -7.29(18)
C1 C17 C8 C9 179.84(12)
Zr1 C17 C8 C9 -117.36(12)
C16 C17 C8 C7 174.58(11)
C1 C17 C8 C7 1.71(14)
Zr1 C17 C8 C7 64.51(9)
C16 C17 C8 Zr1 110.07(11)
C1 C17 C8 Zr1 -62.80(9)
N1 Zr1 C8 C9 122.20(11)
C22 Zr1 C8 C9 9.76(11)
C23 Zr1 C8 C9 -96.53(11)
C1 Zr1 C8 C9 150.53(12)
C17 Zr1 C8 C9 112.81(14)
C2 Zr1 C8 C9 -167.38(13)
C7 Zr1 C8 C9 -130.70(15)
Si1 Zr1 C8 C9 137.97(11)
N1 Zr1 C8 C17 9.39(9)
C22 Zr1 C8 C17 -103.05(8)
C23 Zr1 C8 C17 150.66(8)
C1 Zr1 C8 C17 37.72(7)
C2 Zr1 C8 C17 79.81(8)
C7 Zr1 C8 C17 116.49(11)
Si1 Zr1 C8 C17 25.16(7)
N1 Zr1 C8 C7 -107.09(8)
C22 Zr1 C8 C7 140.46(8)
C23 Zr1 C8 C7 34.17(9)
C1 Zr1 C8 C7 -78.76(8)
C17 Zr1 C8 C7 -116.49(11)
C2 Zr1 C8 C7 -36.68(7)
Si1 Zr1 C8 C7 -91.33(7)
C15 C10 C9 C8 3.24(19)
C11 C10 C9 C8 -177.11(12)
C17 C8 C9 C10 3.70(19)
C7 C8 C9 C10 -178.70(13)
Zr1 C8 C9 C10 -78.82(15)
C7 C2 C3 C4 -2.09(19)
C1 C2 C3 C4 -177.86(14)
Zr1 C2 C3 C4 -93.89(14)
C3 C2 C7 C6 1.43(19)
C1 C2 C7 C6 178.07(12)
Zr1 C2 C7 C6 117.19(12)
C3 C2 C7 C8 179.36(11)
C1 C2 C7 C8 -4.00(14)
Zr1 C2 C7 C8 -64.88(9)
C3 C2 C7 Zr1 -115.76(12)
C1 C2 C7 Zr1 60.88(9)
C9 C8 C7 C6 1.2(2)
C17 C8 C7 C6 179.02(14)
Zr1 C8 C7 C6 -120.73(15)
C9 C8 C7 C2 -176.45(14)
C17 C8 C7 C2 1.38(14)
Zr1 C8 C7 C2 61.63(9)
C9 C8 C7 Zr1 121.92(15)
C17 C8 C7 Zr1 -60.25(9)
N1 Zr1 C7 C6 -134.72(11)
C22 Zr1 C7 C6 86.26(12)
C23 Zr1 C7 C6 -19.99(12)
C1 Zr1 C7 C6 -151.39(13)
C17 Zr1 C7 C6 166.05(13)
C2 Zr1 C7 C6 -114.42(14)
C8 Zr1 C7 C6 129.69(15)
Si1 Zr1 C7 C6 -140.18(11)
N1 Zr1 C7 C2 -20.30(9)
C22 Zr1 C7 C2 -159.32(8)
C23 Zr1 C7 C2 94.43(8)
C1 Zr1 C7 C2 -36.97(7)
C17 Zr1 C7 C2 -79.53(8)
C8 Zr1 C7 C2 -115.89(11)
Si1 Zr1 C7 C2 -25.76(7)
N1 Zr1 C7 C8 95.59(8)
C22 Zr1 C7 C8 -43.43(9)
C23 Zr1 C7 C8 -149.68(8)
C1 Zr1 C7 C8 78.92(8)
C17 Zr1 C7 C8 36.36(7)
C2 Zr1 C7 C8 115.89(11)
Si1 Zr1 C7 C8 90.12(7)
C9 C10 C11 C12 170.75(13)
C15 C10 C11 C12 -9.61(18)
C9 C10 C11 C18 -67.80(16)
C15 C10 C11 C18 111.83(14)
C9 C10 C11 C19 51.60(17)
C15 C10 C11 C19 -128.77(14)
C2 C7 C6 C5 -0.2(2)
C8 C7 C6 C5 -177.54(14)
Zr1 C7 C6 C5 84.12(15)
C7 C6 C5 C4 -0.4(2)
C10 C15 C16 C17 2.8(2)
C14 C15 C16 C17 -175.75(12)
C8 C17 C16 C15 4.02(19)
C1 C17 C16 C15 175.08(13)
Zr1 C17 C16 C15 94.20(13)
C2 C3 C4 C5 1.6(2)
C6 C5 C4 C3 -0.3(2)
C25 Si1 N1 C26 -74.43(13)
C24 Si1 N1 C26 49.04(13)
C1 Si1 N1 C26 168.80(12)
Zr1 Si1 N1 C26 174.46(15)
C25 Si1 N1 Zr1 111.11(7)
C24 Si1 N1 Zr1 -125.42(6)
C1 Si1 N1 Zr1 -5.66(6)
C22 Zr1 N1 C26 -44.51(11)
C23 Zr1 N1 C26 70.93(11)
C1 Zr1 N1 C26 -170.07(11)
C17 Zr1 N1 C26 -140.90(10)
C2 Zr1 N1 C26 164.93(10)
C8 Zr1 N1 C26 -145.87(10)
C7 Zr1 N1 C26 175.60(9)
Si1 Zr1 N1 C26 -174.68(14)
C22 Zr1 N1 Si1 130.18(6)
C23 Zr1 N1 Si1 -114.39(6)
C1 Zr1 N1 Si1 4.62(5)
C17 Zr1 N1 Si1 33.78(6)
C2 Zr1 N1 Si1 -20.38(6)
C8 Zr1 N1 Si1 28.81(7)
C7 Zr1 N1 Si1 -9.72(8)
Si1 N1 C26 C27 157.61(11)
Zr1 N1 C26 C27 -29.08(16)
Si1 N1 C26 C28 38.07(16)
Zr1 N1 C26 C28 -148.62(10)
Si1 N1 C26 C29 -82.82(14)
Zr1 N1 C26 C29 90.50(12)
C10 C11 C12 C13 45.28(17)
C18 C11 C12 C13 -75.95(16)
C19 C11 C12 C13 166.00(13)
C11 C12 C13 C14 -66.98(17)
C15 C14 C13 C12 46.61(17)
C21 C14 C13 C12 166.53(13)
C20 C14 C13 C12 -74.96(16)
